data_4001026
loop_
_publ_author_name
'Wang, Jie-Yu'
'Zhou, Yan'
'Yan, Jing'
'Ding, Lin'
'Ma, Yuguo'
'Cao, Yong'
'Wang, Jian'
'Pei, Jian'

_publ_section_title
;
 New Fused Heteroarenes for High-Performance Field-Effect Transistors
;
_journal_issue 13
_journal_name_full 'Chemistry of Materials'
_journal_page_first 2595
_journal_paper_doi 10.1021/cm900568k
_journal_volume 21
_journal_year 2009
_chemical_formula_sum 'C42 H44 O2 S4'
_chemical_formula_weight 709.02
_chemical_name_systematic
; 
 ? 
;
_space_group_IT_number 2
_symmetry_cell_setting triclinic
_symmetry_space_group_name_Hall '-P 1'
_symmetry_space_group_name_H-M 'P -1'
_atom_sites_solution_hydrogens geom
_atom_sites_solution_primary direct
_atom_sites_solution_secondary difmap
_audit_creation_method SHELXL-97
_cell_angle_alpha 111.53(3)
_cell_angle_beta 99.42(3)
_cell_angle_gamma 94.75(3)
_cell_formula_units_Z 1
_cell_length_a 5.6102(11)
_cell_length_b 12.937(3)
_cell_length_c 13.201(3)
_cell_measurement_reflns_used 2266
_cell_measurement_temperature 113(2)
_cell_measurement_theta_max 27.9123
_cell_measurement_theta_min 1.6943
_cell_volume 868.5(4)
_computing_cell_refinement CrystalClear
_computing_data_collection 'CrystalClear(Rigaku/MSC Inc., 2005)'
_computing_data_reduction CrystalClear
_computing_molecular_graphics 'Bruker SHELXTL'
_computing_publication_material 'Bruker SHELXTL'
_computing_structure_refinement 'SHELXL-97 (Sheldrick, 1997)'
_computing_structure_solution 'SHELXS-97 (Sheldrick, 1990)'
_diffrn_ambient_temperature 113(2)
_diffrn_detector_area_resol_mean 7.31
_diffrn_measured_fraction_theta_full 0.851
_diffrn_measured_fraction_theta_max 0.792
_diffrn_measurement_device_type 'Rigaku Saturn'
_diffrn_measurement_method '\w and \f scans'
_diffrn_radiation_monochromator confocal
_diffrn_radiation_source 'rotating anode'
_diffrn_radiation_type MoK\a
_diffrn_radiation_wavelength 0.71073
_diffrn_reflns_av_R_equivalents 0.0233
_diffrn_reflns_av_sigmaI/netI 0.1092
_diffrn_reflns_limit_h_max 7
_diffrn_reflns_limit_h_min -7
_diffrn_reflns_limit_k_max 16
_diffrn_reflns_limit_k_min -10
_diffrn_reflns_limit_l_max 8
_diffrn_reflns_limit_l_min -17
_diffrn_reflns_number 3590
_diffrn_reflns_theta_full 25.00
_diffrn_reflns_theta_max 27.87
_diffrn_reflns_theta_min 1.70
_diffrn_standards_decay_% 0
_diffrn_standards_interval_count 0
_diffrn_standards_interval_time 0
_diffrn_standards_number 0
_exptl_absorpt_coefficient_mu 0.311
_exptl_absorpt_correction_T_max 0.9877
_exptl_absorpt_correction_T_min 0.9179
_exptl_absorpt_correction_type multi-scan
_exptl_absorpt_process_details CrystalClear
_exptl_crystal_colour Yellow
_exptl_crystal_density_diffrn 1.356
_exptl_crystal_density_method 'not measured'
_exptl_crystal_description Prism
_exptl_crystal_F_000 376
_exptl_crystal_size_max 0.28
_exptl_crystal_size_mid 0.08
_exptl_crystal_size_min 0.04
_refine_diff_density_max 0.326
_refine_diff_density_min -0.404
_refine_diff_density_rms 0.075
_refine_ls_extinction_method none
_refine_ls_goodness_of_fit_ref 0.905
_refine_ls_hydrogen_treatment constr
_refine_ls_matrix_type full
_refine_ls_number_parameters 219
_refine_ls_number_reflns 3279
_refine_ls_number_restraints 0
_refine_ls_restrained_S_all 0.905
_refine_ls_R_factor_all 0.0759
_refine_ls_R_factor_gt 0.0440
_refine_ls_shift/su_max 0.001
_refine_ls_shift/su_mean 0.000
_refine_ls_structure_factor_coef Fsqd
_refine_ls_weighting_details 'calc w=1/[\s^2^(Fo^2^)+(0.0456P)^2^+0.0000P] where P=(Fo^2^+2Fc^2^)/3'
_refine_ls_weighting_scheme calc
_refine_ls_wR_factor_gt 0.0968
_refine_ls_wR_factor_ref 0.1076
_reflns_number_gt 1920
_reflns_number_total 3279
_reflns_threshold_expression >2sigma(I)
_cod_data_source_file cm900568k_si_001.cif
_cod_data_source_block sa
_cod_depositor_comments
;
The following automatic conversions were performed:

'_symmetry_cell_setting' value 'Triclinic' changed to 'triclinic'
according to /home/saulius/struct/CIF-dictionaries/cif_core.dic
dictionary named 'cif_core.dic' version 2.4.2 from 2011-04-26.

Automatic conversion script
Id: cif_fix_values 1715 2011-07-08 13:25:40Z adriana 
;
_cod_original_cell_volume 868.5(3)
_cod_original_sg_symbol_H-M P-1
_cod_database_code 4001026

loop_
_symmetry_equiv_pos_as_xyz
'x, y, z'
'-x, -y, -z'

loop_
_atom_site_label
_atom_site_type_symbol
_atom_site_fract_x
_atom_site_fract_y
_atom_site_fract_z
_atom_site_U_iso_or_equiv
_atom_site_adp_type
_atom_site_occupancy
_atom_site_symmetry_multiplicity
_atom_site_calc_flag
_atom_site_refinement_flags
S1 S 0.11247(13) 0.43941(6) 0.59235(6) 0.0209(2) Uani 1 1 d .
S2 S 0.50689(12) 0.28342(6) 0.97106(6) 0.0202(2) Uani 1 1 d .
C1 C 0.3172(5) 0.3589(2) 0.5256(3) 0.0188(6) Uani 1 1 d .
C2 C 0.4444(5) 0.3127(2) 0.5902(2) 0.0188(6) Uani 1 1 d .
H2 H 0.5657 0.2672 0.5675 0.023 Uiso 1 1 calc R
C3 C 0.3771(5) 0.3392(2) 0.6958(2) 0.0168(6) Uani 1 1 d .
C4 C 0.2003(5) 0.4101(2) 0.7102(2) 0.0173(6) Uani 1 1 d .
C5 C 0.6737(5) 0.2077(2) 0.8782(2) 0.0184(6) Uani 1 1 d .
C6 C 0.6314(5) 0.2275(2) 0.7837(2) 0.0193(6) Uani 1 1 d .
H6 H 0.7076 0.1938 0.7229 0.023 Uiso 1 1 calc R
C7 C 0.4600(5) 0.3045(2) 0.7837(2) 0.0163(6) Uani 1 1 d .
C8 C 0.3704(5) 0.3436(2) 0.8817(2) 0.0179(6) Uani 1 1 d .
C9 C 0.1918(5) 0.4201(2) 0.8985(2) 0.0160(6) Uani 1 1 d .
C10 C 0.1072(5) 0.4511(2) 0.8080(2) 0.0168(6) Uani 1 1 d .
C11 C -0.0761(5) 0.5219(2) 0.8158(2) 0.0200(6) Uani 1 1 d .
H11 H -0.1324 0.5421 0.7548 0.024 Uiso 1 1 calc R
C12 C 0.0916(5) 0.4640(2) 0.9972(2) 0.0165(6) Uani 1 1 d .
C13 C 0.1722(5) 0.4390(2) 1.0921(2) 0.0201(6) Uani 1 1 d .
H13 H 0.2970 0.3935 1.0909 0.024 Uiso 1 1 calc R
C14 C 0.3263(5) 0.3474(2) 0.4086(2) 0.0214(7) Uani 1 1 d .
H14A H 0.3859 0.4222 0.4100 0.026 Uiso 1 1 calc R
H14B H 0.1583 0.3227 0.3626 0.026 Uiso 1 1 calc R
C15 C 0.4896(5) 0.2647(3) 0.3537(3) 0.0268(7) Uani 1 1 d .
H15A H 0.4279 0.1888 0.3491 0.032 Uiso 1 1 calc R
H15B H 0.6579 0.2879 0.3995 0.032 Uiso 1 1 calc R
C16 C 0.4931(6) 0.2607(3) 0.2372(3) 0.0321(8) Uani 1 1 d .
H16A H 0.3256 0.2403 0.1928 0.048 Uiso 1 1 calc R
H16B H 0.5923 0.2046 0.2015 0.048 Uiso 1 1 calc R
H16C H 0.5636 0.3348 0.2422 0.048 Uiso 1 1 calc R
C17 C 0.8354(5) 0.1325(3) 0.9097(3) 0.0245(7) Uani 1 1 d .
H17A H 0.7350 0.0777 0.9278 0.029 Uiso 1 1 calc R
H17B H 0.9598 0.1788 0.9775 0.029 Uiso 1 1 calc R
C18 C 0.9655(5) 0.0682(3) 0.8178(3) 0.0264(7) Uani 1 1 d .
H18A H 0.8420 0.0230 0.7493 0.032 Uiso 1 1 calc R
H18B H 1.0705 0.1226 0.8010 0.032 Uiso 1 1 calc R
C19 C 1.1221(6) -0.0093(3) 0.8518(3) 0.0380(9) Uani 1 1 d .
H19A H 1.2369 0.0344 0.9224 0.057 Uiso 1 1 calc R
H19B H 1.2136 -0.0439 0.7940 0.057 Uiso 1 1 calc R
H19C H 1.0165 -0.0683 0.8607 0.057 Uiso 1 1 calc R
C20 C -0.0099(5) 0.0958(3) 0.4752(3) 0.0333(8) Uani 1 1 d .
H20A H -0.0218 0.1314 0.4202 0.040 Uiso 1 1 calc R
H20B H -0.0099 0.1544 0.5489 0.040 Uiso 1 1 calc R
C21 C 0.2275(5) -0.0047(3) 0.5574(3) 0.0323(8) Uani 1 1 d .
H21A H 0.2326 0.0516 0.6329 0.039 Uiso 1 1 calc R
H21B H 0.3799 -0.0380 0.5593 0.039 Uiso 1 1 calc R
O1 O 0.2136(3) 0.04966(18) 0.47988(19) 0.0303(5) Uani 1 1 d .

loop_
_atom_site_aniso_label
_atom_site_aniso_U_11
_atom_site_aniso_U_22
_atom_site_aniso_U_33
_atom_site_aniso_U_23
_atom_site_aniso_U_13
_atom_site_aniso_U_12
S1 0.0289(4) 0.0261(4) 0.0131(4) 0.0101(3) 0.0084(3) 0.0133(3)
S2 0.0260(4) 0.0259(4) 0.0145(4) 0.0112(3) 0.0077(3) 0.0129(3)
C1 0.0213(15) 0.0219(14) 0.0143(16) 0.0060(13) 0.0080(12) 0.0049(13)
C2 0.0221(15) 0.0226(14) 0.0146(16) 0.0078(13) 0.0080(12) 0.0077(13)
C3 0.0210(15) 0.0199(14) 0.0113(15) 0.0078(12) 0.0036(12) 0.0045(12)
C4 0.0251(15) 0.0183(14) 0.0096(15) 0.0064(12) 0.0036(12) 0.0058(13)
C5 0.0199(15) 0.0210(14) 0.0161(16) 0.0078(13) 0.0060(12) 0.0057(12)
C6 0.0248(15) 0.0236(14) 0.0127(16) 0.0077(13) 0.0074(12) 0.0105(13)
C7 0.0192(15) 0.0174(13) 0.0121(15) 0.0059(12) 0.0023(12) 0.0024(12)
C8 0.0197(15) 0.0229(15) 0.0170(16) 0.0128(13) 0.0050(12) 0.0083(13)
C9 0.0206(15) 0.0152(13) 0.0122(15) 0.0051(12) 0.0032(12) 0.0038(12)
C10 0.0196(15) 0.0175(13) 0.0147(16) 0.0078(12) 0.0032(12) 0.0032(12)
C11 0.0236(15) 0.0253(15) 0.0125(16) 0.0084(13) 0.0020(12) 0.0093(13)
C12 0.0206(15) 0.0196(13) 0.0108(15) 0.0071(12) 0.0044(12) 0.0043(12)
C13 0.0246(15) 0.0241(15) 0.0155(16) 0.0089(13) 0.0078(13) 0.0118(13)
C14 0.0258(16) 0.0270(15) 0.0153(16) 0.0104(14) 0.0076(13) 0.0082(13)
C15 0.0368(18) 0.0347(17) 0.0155(17) 0.0120(14) 0.0125(14) 0.0164(15)
C16 0.051(2) 0.0357(18) 0.0186(18) 0.0125(15) 0.0175(15) 0.0235(16)
C17 0.0259(16) 0.0316(17) 0.0229(18) 0.0148(15) 0.0090(14) 0.0141(14)
C18 0.0325(17) 0.0304(17) 0.0198(18) 0.0102(14) 0.0081(14) 0.0169(14)
C19 0.045(2) 0.0356(18) 0.042(2) 0.0187(17) 0.0146(17) 0.0234(16)
C20 0.0253(18) 0.0354(18) 0.045(2) 0.0178(17) 0.0138(16) 0.0112(15)
C21 0.0268(18) 0.0371(18) 0.037(2) 0.0147(17) 0.0129(16) 0.0090(15)
O1 0.0230(11) 0.0370(12) 0.0358(15) 0.0148(11) 0.0156(10) 0.0103(10)

loop_
_atom_type_symbol
_atom_type_description
_atom_type_scat_dispersion_real
_atom_type_scat_dispersion_imag
_atom_type_scat_source
C C 0.0033 0.0016 'International Tables Vol C Tables 4.2.6.8 and 6.1.1.4'
H H 0.0000 0.0000 'International Tables Vol C Tables 4.2.6.8 and 6.1.1.4'
O O 0.0106 0.0060 'International Tables Vol C Tables 4.2.6.8 and 6.1.1.4'
S S 0.1246 0.1234 'International Tables Vol C Tables 4.2.6.8 and 6.1.1.4'

loop_
_geom_angle_atom_site_label_1
_geom_angle_atom_site_label_2
_geom_angle_atom_site_label_3
_geom_angle
_geom_angle_site_symmetry_1
_geom_angle_site_symmetry_3
C4 S1 C1 91.51(14) . .
C5 S2 C8 93.86(14) . .
C2 C1 C14 129.5(2) . .
C2 C1 S1 112.0(2) . .
C14 C1 S1 118.5(2) . .
C1 C2 C3 113.1(2) . .
C1 C2 H2 123.4 . .
C3 C2 H2 123.4 . .
C4 C3 C7 117.4(3) . .
C4 C3 C2 112.3(3) . .
C7 C3 C2 130.3(2) . .
C3 C4 C10 123.6(3) . .
C3 C4 S1 111.0(2) . .
C10 C4 S1 125.4(2) . .
C6 C5 C17 129.9(3) . .
C6 C5 S2 110.8(2) . .
C17 C5 S2 119.3(2) . .
C5 C6 C7 113.7(3) . .
C5 C6 H6 123.2 . .
C7 C6 H6 123.2 . .
C8 C7 C3 120.2(2) . .
C8 C7 C6 113.4(3) . .
C3 C7 C6 126.4(3) . .
C7 C8 C9 122.6(3) . .
C7 C8 S2 108.27(19) . .
C9 C8 S2 129.1(2) . .
C10 C9 C12 118.4(2) . .
C10 C9 C8 116.0(3) . .
C12 C9 C8 125.7(3) . .
C4 C10 C9 120.2(2) . .
C4 C10 C11 120.3(3) . .
C9 C10 C11 119.5(3) . .
C13 C11 C10 121.7(3) 2_567 .
C13 C11 H11 119.2 2_567 .
C10 C11 H11 119.2 . .
C13 C12 C12 117.7(3) . 2_567
C13 C12 C9 121.5(2) . .
C12 C12 C9 120.8(3) 2_567 .
C11 C13 C12 121.9(2) 2_567 .
C11 C13 H13 119.1 2_567 .
C12 C13 H13 119.1 . .
C1 C14 C15 114.0(2) . .
C1 C14 H14A 108.8 . .
C15 C14 H14A 108.8 . .
C1 C14 H14B 108.8 . .
C15 C14 H14B 108.8 . .
H14A C14 H14B 107.7 . .
C14 C15 C16 110.4(2) . .
C14 C15 H15A 109.6 . .
C16 C15 H15A 109.6 . .
C14 C15 H15B 109.6 . .
C16 C15 H15B 109.6 . .
H15A C15 H15B 108.1 . .
C15 C16 H16A 109.5 . .
C15 C16 H16B 109.5 . .
H16A C16 H16B 109.5 . .
C15 C16 H16C 109.5 . .
H16A C16 H16C 109.5 . .
H16B C16 H16C 109.5 . .
C5 C17 C18 113.3(3) . .
C5 C17 H17A 108.9 . .
C18 C17 H17A 108.9 . .
C5 C17 H17B 108.9 . .
C18 C17 H17B 108.9 . .
H17A C17 H17B 107.7 . .
C19 C18 C17 111.7(3) . .
C19 C18 H18A 109.3 . .
C17 C18 H18A 109.3 . .
C19 C18 H18B 109.3 . .
C17 C18 H18B 109.3 . .
H18A C18 H18B 107.9 . .
C18 C19 H19A 109.5 . .
C18 C19 H19B 109.5 . .
H19A C19 H19B 109.5 . .
C18 C19 H19C 109.5 . .
H19A C19 H19C 109.5 . .
H19B C19 H19C 109.5 . .
O1 C20 C21 110.5(3) . 2_556
O1 C20 H20A 109.6 . .
C21 C20 H20A 109.6 2_556 .
O1 C20 H20B 109.6 . .
C21 C20 H20B 109.6 2_556 .
H20A C20 H20B 108.1 . .
O1 C21 C20 110.9(3) . 2_556
O1 C21 H21A 109.5 . .
C20 C21 H21A 109.5 2_556 .
O1 C21 H21B 109.5 . .
C20 C21 H21B 109.5 2_556 .
H21A C21 H21B 108.1 . .
C21 O1 C20 109.5(2) . .

loop_
_geom_bond_atom_site_label_1
_geom_bond_atom_site_label_2
_geom_bond_distance
_geom_bond_site_symmetry_2
S1 C4 1.738(3) .
S1 C1 1.742(3) .
S2 C5 1.728(3) .
S2 C8 1.749(3) .
C1 C2 1.356(4) .
C1 C14 1.506(4) .
C2 C3 1.431(4) .
C2 H2 0.9500 .
C3 C4 1.394(3) .
C3 C7 1.417(4) .
C4 C10 1.409(4) .
C5 C6 1.352(4) .
C5 C17 1.504(4) .
C6 C7 1.440(3) .
C6 H6 0.9500 .
C7 C8 1.399(4) .
C8 C9 1.452(3) .
C9 C10 1.418(4) .
C9 C12 1.443(4) .
C10 C11 1.424(3) .
C11 C13 1.354(4) 2_567
C11 H11 0.9500 .
C12 C13 1.420(4) .
C12 C12 1.436(5) 2_567
C13 C11 1.354(4) 2_567
C13 H13 0.9500 .
C14 C15 1.524(3) .
C14 H14A 0.9900 .
C14 H14B 0.9900 .
C15 C16 1.524(4) .
C15 H15A 0.9900 .
C15 H15B 0.9900 .
C16 H16A 0.9800 .
C16 H16B 0.9800 .
C16 H16C 0.9800 .
C17 C18 1.531(4) .
C17 H17A 0.9900 .
C17 H17B 0.9900 .
C18 C19 1.525(4) .
C18 H18A 0.9900 .
C18 H18B 0.9900 .
C19 H19A 0.9800 .
C19 H19B 0.9800 .
C19 H19C 0.9800 .
C20 O1 1.434(3) .
C20 C21 1.511(4) 2_556
C20 H20A 0.9900 .
C20 H20B 0.9900 .
C21 O1 1.434(4) .
C21 C20 1.511(4) 2_556
C21 H21A 0.9900 .
C21 H21B 0.9900 .

loop_
_geom_torsion_atom_site_label_1
_geom_torsion_atom_site_label_2
_geom_torsion_atom_site_label_3
_geom_torsion_atom_site_label_4
_geom_torsion
_geom_torsion_site_symmetry_1
_geom_torsion_site_symmetry_4
C4 S1 C1 C2 0.0(2) . .
C4 S1 C1 C14 178.6(2) . .
C14 C1 C2 C3 -177.3(3) . .
S1 C1 C2 C3 1.1(3) . .
C1 C2 C3 C4 -1.9(4) . .
C1 C2 C3 C7 177.6(3) . .
C7 C3 C4 C10 2.1(4) . .
C2 C3 C4 C10 -178.4(2) . .
C7 C3 C4 S1 -177.7(2) . .
C2 C3 C4 S1 1.9(3) . .
C1 S1 C4 C3 -1.1(2) . .
C1 S1 C4 C10 179.2(2) . .
C8 S2 C5 C6 0.7(2) . .
C8 S2 C5 C17 -178.9(2) . .
C17 C5 C6 C7 179.1(3) . .
S2 C5 C6 C7 -0.4(3) . .
C4 C3 C7 C8 -1.8(4) . .
C2 C3 C7 C8 178.7(3) . .
C4 C3 C7 C6 176.7(3) . .
C2 C3 C7 C6 -2.8(5) . .
C5 C6 C7 C8 -0.1(4) . .
C5 C6 C7 C3 -178.7(3) . .
C3 C7 C8 C9 0.0(4) . .
C6 C7 C8 C9 -178.7(2) . .
C3 C7 C8 S2 179.3(2) . .
C6 C7 C8 S2 0.6(3) . .
C5 S2 C8 C7 -0.7(2) . .
C5 S2 C8 C9 178.5(3) . .
C7 C8 C9 C10 1.6(4) . .
S2 C8 C9 C10 -177.5(2) . .
C7 C8 C9 C12 -179.9(3) . .
S2 C8 C9 C12 1.0(4) . .
C3 C4 C10 C9 -0.4(4) . .
S1 C4 C10 C9 179.3(2) . .
C3 C4 C10 C11 -179.1(3) . .
S1 C4 C10 C11 0.7(4) . .
C12 C9 C10 C4 180.0(2) . .
C8 C9 C10 C4 -1.4(4) . .
C12 C9 C10 C11 -1.3(4) . .
C8 C9 C10 C11 177.2(2) . .
C4 C10 C11 C13 178.9(3) . 2_567
C9 C10 C11 C13 0.2(4) . 2_567
C10 C9 C12 C13 -178.3(3) . .
C8 C9 C12 C13 3.2(4) . .
C10 C9 C12 C12 0.8(5) . 2_567
C8 C9 C12 C12 -177.6(3) . 2_567
C12 C12 C13 C11 2.0(5) 2_567 2_567
C9 C12 C13 C11 -178.8(3) . 2_567
C2 C1 C14 C15 5.0(4) . .
S1 C1 C14 C15 -173.30(19) . .
C1 C14 C15 C16 -178.5(3) . .
C6 C5 C17 C18 -1.2(4) . .
S2 C5 C17 C18 178.2(2) . .
C5 C17 C18 C19 -178.5(3) . .
C20 C21 O1 C20 57.8(4) 2_556 .
C21 C20 O1 C21 -57.6(4) 2_556 .
